data_2240823
loop_
_publ_author_name
'Tuikka, Matti'
'Haukka, Matti'

_publ_section_title
;
 Crystal structure of the pyridine--diiodine (1/1) adduct
;
_journal_coeditor_code RZ5157
_journal_issue 7
_journal_name_full 'Acta Crystallographica Section E'
_journal_page_first o463
_journal_paper_doi 10.1107/S2056989015010518
_journal_volume 71
_journal_year 2015
_chemical_formula_iupac 'C5 H5 N, I2'
_chemical_formula_moiety 'C5 H5 N, I2'
_chemical_formula_sum 'C5 H5 I2 N'
_chemical_formula_weight 332.90
_chemical_name_common Diiodo-pyridine
_chemical_name_systematic
;
Pyridine--diiodine (1/1)
;
_space_group_crystal_system monoclinic
_space_group_IT_number 13
_space_group_name_Hall '-P 2yc'
_space_group_name_H-M_alt 'P 1 2/c 1'
_symmetry_space_group_name_Hall '-P 2yc'
_symmetry_space_group_name_H-M 'P 1 2/c 1'
_atom_sites_solution_hydrogens geom
_atom_sites_solution_primary iterative
_audit_creation_method
;
Olex2 1.2
(compiled 2014.05.21 svn.r2940 for OlexSys, GUI svn.r4846)
;
_cell_angle_alpha 90
_cell_angle_beta 98.468(3)
_cell_angle_gamma 90
_cell_formula_units_Z 4
_cell_length_a 9.2432(6)
_cell_length_b 4.3392(2)
_cell_length_c 20.1953(13)
_cell_measurement_reflns_used 1865
_cell_measurement_temperature 120
_cell_measurement_theta_max 27.48
_cell_measurement_theta_min 1.00
_cell_volume 801.16(8)
_computing_cell_refinement
;
Denzo/Scalepack (Otwinowski & Minor, 1997)
;
_computing_data_collection
;
Collect (Nonius, 2000)
;
_computing_data_reduction
;
Denzo/Scalepack (Otwinowski & Minor, 1997)
;
_computing_molecular_graphics
;
Olex2 (Dolomanov <i>et al.</i>, 2009)
;
_computing_publication_material
;
Olex2 (Dolomanov <i>et al.</i>, 2009)
;
_computing_structure_refinement
;
SHELXL97 (Sheldrick, 2008)
;
_computing_structure_solution
;
Superflip (Palatinus & Chapuis, 2007; Palatinus & van der Lee,
2008;
Palatinus <i>et al.</i>, 2012)
;
_diffrn_ambient_temperature 120
_diffrn_detector_area_resol_mean 16
_diffrn_measured_fraction_theta_full 0.999
_diffrn_measured_fraction_theta_max 0.989
_diffrn_measurement_device '62mm x 62mm CCD camera on \k-goniostat'
_diffrn_measurement_device_type 'Bruker KAPPA APEX II CCD'
_diffrn_measurement_method '\f scans and \w scans with \k offset'
_diffrn_radiation_monochromator 'curved graphite crystal'
_diffrn_radiation_type MoK\a
_diffrn_radiation_wavelength 0.71073
_diffrn_reflns_av_R_equivalents 0.0620
_diffrn_reflns_limit_h_max 11
_diffrn_reflns_limit_h_min -11
_diffrn_reflns_limit_k_max 5
_diffrn_reflns_limit_k_min -5
_diffrn_reflns_limit_l_max 25
_diffrn_reflns_limit_l_min -26
_diffrn_reflns_number 6585
_diffrn_reflns_theta_full 26.000
_diffrn_reflns_theta_max 27.600
_diffrn_reflns_theta_min 2.228
_exptl_absorpt_coefficient_mu 7.759
_exptl_absorpt_correction_T_max 0.9019
_exptl_absorpt_correction_T_min 0.5740
_exptl_absorpt_correction_type numerical
_exptl_absorpt_process_details
;
(SADABS; Bruker,2012)
;
_exptl_crystal_colour 'clear light yellow'
_exptl_crystal_density_diffrn 2.760
_exptl_crystal_description plate
_exptl_crystal_F_000 592
_exptl_crystal_size_max 0.088
_exptl_crystal_size_mid 0.067
_exptl_crystal_size_min 0.02
_refine_diff_density_max 1.111
_refine_diff_density_min -1.258
_refine_ls_extinction_method none
_refine_ls_goodness_of_fit_ref 1.073
_refine_ls_hydrogen_treatment constr
_refine_ls_matrix_type full
_refine_ls_number_parameters 73
_refine_ls_number_reflns 1853
_refine_ls_number_restraints 0
_refine_ls_restrained_S_all 1.073
_refine_ls_R_factor_all 0.0725
_refine_ls_R_factor_gt 0.0486
_refine_ls_shift/su_max 0.001
_refine_ls_shift/su_mean 0.000
_refine_ls_structure_factor_coef Fsqd
_refine_ls_weighting_details 'w=1/[\s^2^(Fo^2^)+(0.0153P)^2^+9.3396P] where P=(Fo^2^+2Fc^2^)/3'
_refine_ls_weighting_scheme calc
_refine_ls_wR_factor_gt 0.0827
_refine_ls_wR_factor_ref 0.0912
_reflns_number_gt 1437
_reflns_number_total 1853
_reflns_threshold_expression 'I > 2\s(I)'
_cod_data_source_file rz5157sup1.cif
_cod_data_source_block I
_cod_database_code 2240823
_shelx_space_group_comment
;
The symmetry employed for this shelxl refinement is uniquely defined
by the following loop, which should always be used as a source of
symmetry information in preference to the above space-group names.
They are only intended as comments.
;

loop_
_space_group_symop_operation_xyz
'x, y, z'
'-x, y, -z+1/2'
'-x, -y, -z'
'x, -y, z-1/2'

loop_
_atom_site_type_symbol
_atom_site_label
_atom_site_fract_x
_atom_site_fract_y
_atom_site_fract_z
_atom_site_U_iso_or_equiv
_atom_site_adp_type
_atom_site_calc_flag
_atom_site_occupancy
I I1 0.27234(6) 0.59684(13) 0.54587(3) 0.02083(16) Uani d 1
I I2 0.32645(6) 0.35101(14) 0.67558(3) 0.02480(18) Uani d 1
N N1 0.2243(7) 0.8407(18) 0.4368(4) 0.0243(18) Uani d 1
C C5 0.3349(9) 0.933(2) 0.4053(4) 0.0207(19) Uani d 1
H H5 0.4323 0.8743 0.4223 0.025 Uiso calc 1
C C3 0.1668(10) 1.198(2) 0.3214(5) 0.028(2) Uani d 1
H H3 0.1471 1.3178 0.2818 0.033 Uiso calc 1
C C1 0.0849(10) 0.921(2) 0.4121(5) 0.030(2) Uani d 1
H H1 0.0069 0.8529 0.4342 0.035 Uiso calc 1
C C2 0.0549(10) 1.098(2) 0.3558(5) 0.030(2) Uani d 1
H H2 -0.0434 1.1533 0.3399 0.036 Uiso calc 1
C C4 0.3076(10) 1.112(2) 0.3480(5) 0.030(2) Uani d 1
H H4 0.3872 1.1783 0.3266 0.036 Uiso calc 1

loop_
_atom_site_aniso_label
_atom_site_aniso_U_11
_atom_site_aniso_U_22
_atom_site_aniso_U_33
_atom_site_aniso_U_12
_atom_site_aniso_U_13
_atom_site_aniso_U_23
I1 0.0189(3) 0.0224(3) 0.0212(3) -0.0010(2) 0.0027(2) -0.0016(3)
I2 0.0253(3) 0.0267(3) 0.0222(4) 0.0029(2) 0.0031(3) 0.0011(3)
N1 0.016(4) 0.032(4) 0.024(4) -0.003(3) 0.004(3) -0.007(4)
C5 0.017(4) 0.031(5) 0.013(5) -0.001(4) -0.001(3) 0.000(4)
C3 0.031(5) 0.035(6) 0.014(5) -0.002(4) -0.003(4) 0.004(4)
C1 0.019(5) 0.039(6) 0.031(6) -0.009(4) 0.007(4) 0.005(5)
C2 0.014(4) 0.049(7) 0.026(6) -0.002(4) -0.003(4) 0.002(5)
C4 0.025(5) 0.042(6) 0.022(6) -0.006(4) 0.005(4) 0.003(5)

loop_
_atom_type_symbol
_atom_type_description
_atom_type_scat_dispersion_real
_atom_type_scat_dispersion_imag
_atom_type_scat_source
C C 0.0033 0.0016 'International Tables Vol C Tables 4.2.6.8 and 6.1.1.4'
H H 0.0000 0.0000 'International Tables Vol C Tables 4.2.6.8 and 6.1.1.4'
I I -0.4742 1.8119 'International Tables Vol C Tables 4.2.6.8 and 6.1.1.4'
N N 0.0061 0.0033 'International Tables Vol C Tables 4.2.6.8 and 6.1.1.4'

loop_
_geom_angle_atom_site_label_1
_geom_angle_atom_site_label_2
_geom_angle_atom_site_label_3
_geom_angle
N1 I1 I2 176.44(18)
C5 N1 I1 120.7(6)
C5 N1 C1 119.8(8)
C1 N1 I1 118.9(6)
N1 C5 C4 120.3(8)
C4 C3 C2 116.6(9)
N1 C1 C2 121.1(8)
C1 C2 C3 120.9(9)
C3 C4 C5 121.2(8)

loop_
_geom_bond_atom_site_label_1
_geom_bond_atom_site_label_2
_geom_bond_distance
I1 I2 2.8043(9)
I1 N1 2.425(8)
N1 C5 1.342(10)
N1 C1 1.357(12)
C5 C4 1.388(13)
C3 C2 1.397(12)
C3 C4 1.383(13)
C1 C2 1.364(14)

loop_
_geom_torsion_atom_site_label_1
_geom_torsion_atom_site_label_2
_geom_torsion_atom_site_label_3
_geom_torsion_atom_site_label_4
_geom_torsion
I1 N1 C5 C4 -170.3(7)
I1 N1 C1 C2 170.4(8)
N1 C5 C4 C3 -0.9(15)
N1 C1 C2 C3 1.0(16)
C5 N1 C1 C2 -0.8(15)
C1 N1 C5 C4 0.8(14)
C2 C3 C4 C5 1.0(15)
C4 C3 C2 C1 -1.0(15)

_cod_database_fobs_code 2240823
